data_4023068
loop_
_publ_author_name
'Hai-Long Wei'
'Ze-Yi Yan'
'Yan-Ning Niu'
'Gao-Qiang Li'
'Yong-Min Liang'

_publ_section_title
;
 New Light on an Old Story: Facile and Efficient Synthesis of
 1,3-Diaryl-5-spirohexahydro- pyrimidines via a Six-Molecule,
 Three-Component Mannich-Type Reaction
;
_journal_name_full 'Journal of Organic Chemistry'
_journal_page_first 8600
_journal_page_last 8603
_journal_paper_doi 10.1021/jo7016235
_journal_volume 72
_journal_year 2007
_chemical_formula_sum 'C25 H30 N2 O5'
_chemical_formula_weight 438.51
_chemical_name_systematic
; 
 ? 
;
_space_group_IT_number 7
_symmetry_cell_setting monoclinic
_symmetry_space_group_name_Hall 'P -2yac'
_symmetry_space_group_name_H-M 'P 1 n 1'
_atom_sites_solution_hydrogens geom
_atom_sites_solution_primary direct
_atom_sites_solution_secondary difmap
_audit_creation_method SHELXL-97
_cell_angle_alpha 90.00
_cell_angle_beta 95.4320(10)
_cell_angle_gamma 90.00
_cell_formula_units_Z 2
_cell_length_a 9.0254(8)
_cell_length_b 10.6360(10)
_cell_length_c 11.5572(10)
_cell_measurement_temperature 294(2)
_cell_volume 1104.44(17)
_computing_structure_refinement 'SHELXL-97 (Sheldrick, 1997)'
_computing_structure_solution 'SHELXS-97 (Sheldrick, 1990)'
_diffrn_ambient_temperature 294(2)
_diffrn_measured_fraction_theta_full 0.999
_diffrn_measured_fraction_theta_max 0.999
_diffrn_radiation_monochromator graphite
_diffrn_radiation_source 'fine-focus sealed tube'
_diffrn_radiation_type MoK\a
_diffrn_radiation_wavelength 0.71073
_diffrn_reflns_av_R_equivalents 0.0299
_diffrn_reflns_av_sigmaI/netI 0.0420
_diffrn_reflns_limit_h_max 10
_diffrn_reflns_limit_h_min -8
_diffrn_reflns_limit_k_max 12
_diffrn_reflns_limit_k_min -10
_diffrn_reflns_limit_l_max 12
_diffrn_reflns_limit_l_min -14
_diffrn_reflns_number 5571
_diffrn_reflns_theta_full 25.50
_diffrn_reflns_theta_max 25.50
_diffrn_reflns_theta_min 1.91
_exptl_absorpt_coefficient_mu 0.092
_exptl_absorpt_correction_T_max 0.9818
_exptl_absorpt_correction_T_min 0.9783
_exptl_crystal_density_diffrn 1.319
_exptl_crystal_density_method 'not measured'
_exptl_crystal_F_000 468
_exptl_crystal_size_max 0.24
_exptl_crystal_size_mid 0.22
_exptl_crystal_size_min 0.20
_refine_diff_density_max 0.129
_refine_diff_density_min -0.129
_refine_diff_density_rms 0.031
_refine_ls_abs_structure_details 'Flack H D (1983), Acta Cryst. A39, 876-881'
_refine_ls_abs_structure_Flack 0.8(13)
_refine_ls_extinction_coef 0.014(4)
_refine_ls_extinction_expression Fc^*^=kFc[1+0.001xFc^2^\l^3^/sin(2\q)]^-1/4^
_refine_ls_extinction_method SHELXL
_refine_ls_goodness_of_fit_ref 0.827
_refine_ls_hydrogen_treatment mixed
_refine_ls_matrix_type full
_refine_ls_number_parameters 292
_refine_ls_number_reflns 3141
_refine_ls_number_restraints 2
_refine_ls_restrained_S_all 0.827
_refine_ls_R_factor_all 0.0544
_refine_ls_R_factor_gt 0.0400
_refine_ls_shift/su_max 0.000
_refine_ls_shift/su_mean 0.000
_refine_ls_structure_factor_coef Fsqd
_refine_ls_weighting_details 'calc w=1/[\s^2^(Fo^2^)+(0.1000P)^2^+0.0000P] where P=(Fo^2^+2Fc^2^)/3'
_refine_ls_weighting_scheme calc
_refine_ls_wR_factor_gt 0.1082
_refine_ls_wR_factor_ref 0.1228
_reflns_number_gt 2504
_reflns_number_total 3141
_reflns_threshold_expression >2sigma(I)
_cod_data_source_file jo7016235-File001.cif
_cod_data_source_block pn
_cod_original_sg_symbol_H-M 'P n'
_cod_database_code 4023068

loop_
_symmetry_equiv_pos_as_xyz
'x, y, z'
'x+1/2, -y, z+1/2'

loop_
_atom_site_label
_atom_site_type_symbol
_atom_site_fract_x
_atom_site_fract_y
_atom_site_fract_z
_atom_site_U_iso_or_equiv
_atom_site_adp_type
_atom_site_occupancy
_atom_site_symmetry_multiplicity
_atom_site_calc_flag
_atom_site_refinement_flags
C1 C 0.6530(4) 0.9692(4) 0.6328(4) 0.0703(11) Uani 1 1 d .
H1B H 0.7225 0.9155 0.5986 0.106 Uiso 1 1 calc R
H1A H 0.6979 1.0012 0.7055 0.106 Uiso 1 1 calc R
H1C H 0.6263 1.0380 0.5813 0.106 Uiso 1 1 calc R
C2 C 0.2669(3) 0.7349(3) 0.3729(3) 0.0395(6) Uani 1 1 d .
C3 C 0.3923(4) 0.8038(3) 0.3533(3) 0.0489(8) Uani 1 1 d .
H3 H 0.4176 0.8130 0.2776 0.059 Uiso 1 1 calc R
C4 C 0.4805(4) 0.8592(3) 0.4430(3) 0.0502(8) Uani 1 1 d .
H4 H 0.5648 0.9039 0.4273 0.060 Uiso 1 1 calc R
C5 C 0.4443(3) 0.8487(3) 0.5561(3) 0.0468(7) Uani 1 1 d .
C6 C 0.3175(4) 0.7832(3) 0.5769(3) 0.0473(7) Uani 1 1 d .
H6 H 0.2902 0.7773 0.6523 0.057 Uiso 1 1 calc R
C7 C 0.2307(3) 0.7263(3) 0.4871(2) 0.0433(7) Uani 1 1 d .
H7 H 0.1466 0.6815 0.5031 0.052 Uiso 1 1 calc R
C9 C -0.3977(4) 0.8453(4) 0.0837(3) 0.0543(8) Uani 1 1 d .
C10 C -0.3991(4) 0.7235(4) 0.0438(3) 0.0537(9) Uani 1 1 d .
H10 H -0.4770 0.6957 -0.0083 0.064 Uiso 1 1 calc R
C11 C -0.2846(3) 0.6423(3) 0.0812(3) 0.0462(7) Uani 1 1 d .
H11 H -0.2875 0.5598 0.0545 0.055 Uiso 1 1 calc R
C12 C -0.1658(3) 0.6812(3) 0.1575(2) 0.0383(7) Uani 1 1 d .
C13 C -0.1650(3) 0.8053(3) 0.1959(3) 0.0458(7) Uani 1 1 d .
H13 H -0.0858 0.8343 0.2462 0.055 Uiso 1 1 calc R
C14 C -0.2806(4) 0.8861(3) 0.1600(3) 0.0545(8) Uani 1 1 d .
H14 H -0.2795 0.9683 0.1876 0.065 Uiso 1 1 calc R
C15 C 0.0945(3) 0.6763(3) -0.1099(3) 0.0424(7) Uani 1 1 d .
C16 C 0.1748(4) 0.5728(3) -0.1698(3) 0.0544(8) Uani 1 1 d .
H16A H 0.2771 0.5979 -0.1760 0.065 Uiso 1 1 calc R
H16B H 0.1272 0.5604 -0.2478 0.065 Uiso 1 1 calc R
C17 C 0.1727(4) 0.4496(3) -0.1024(3) 0.0529(8) Uani 1 1 d .
H17A H 0.0709 0.4208 -0.1009 0.063 Uiso 1 1 calc R
H17B H 0.2277 0.3858 -0.1404 0.063 Uiso 1 1 calc R
C18 C 0.2418(3) 0.4691(3) 0.0195(3) 0.0485(7) Uani 1 1 d .
C19 C 0.1678(3) 0.5690(3) 0.0895(2) 0.0384(6) Uani 1 1 d .
C20 C 0.1501(3) 0.6906(3) 0.0168(2) 0.0394(6) Uani 1 1 d .
H20A H 0.0822 0.7457 0.0527 0.047 Uiso 1 1 calc R
H20B H 0.2460 0.7325 0.0212 0.047 Uiso 1 1 calc R
C21 C 0.0409(3) 0.6204(3) 0.3028(3) 0.0438(7) Uani 1 1 d .
H21A H 0.0640 0.5426 0.3445 0.053 Uiso 1 1 calc R
H21B H -0.0108 0.6750 0.3529 0.053 Uiso 1 1 calc R
C22 C 0.2599(3) 0.5948(3) 0.2042(3) 0.0435(7) Uani 1 1 d .
H22A H 0.2807 0.5163 0.2452 0.052 Uiso 1 1 calc R
H22B H 0.3541 0.6325 0.1892 0.052 Uiso 1 1 calc R
C23 C 0.0145(3) 0.5141(3) 0.1177(3) 0.0426(7) Uani 1 1 d .
H23A H -0.0509 0.5068 0.0464 0.051 Uiso 1 1 calc R
H23B H 0.0292 0.4305 0.1504 0.051 Uiso 1 1 calc R
C24 C -0.1333(4) 0.7612(4) -0.1681(4) 0.0591(9) Uani 1 1 d .
H24A H -0.1611 0.8143 -0.1054 0.071 Uiso 1 1 calc R
H24B H -0.2218 0.7410 -0.2190 0.071 Uiso 1 1 calc R
C25 C -0.0202(4) 0.8236(4) -0.2332(3) 0.0597(9) Uani 1 1 d .
H25A H -0.0210 0.7897 -0.3112 0.072 Uiso 1 1 calc R
H25B H -0.0367 0.9136 -0.2379 0.072 Uiso 1 1 calc R
C26 C -0.5298(5) 0.9670(5) -0.0594(4) 0.0925(15) Uani 1 1 d .
H26A H -0.4434 1.0147 -0.0743 0.139 Uiso 1 1 calc R
H26C H -0.6168 1.0189 -0.0725 0.139 Uiso 1 1 calc R
H26B H -0.5393 0.8958 -0.1107 0.139 Uiso 1 1 calc R
N1 N 0.1788(2) 0.6805(2) 0.2768(2) 0.0408(6) Uani 1 1 d .
N2 N -0.0554(3) 0.5936(2) 0.1993(2) 0.0419(6) Uani 1 1 d .
O1 O 0.3503(3) 0.4102(3) 0.0588(2) 0.0784(8) Uani 1 1 d .
O2 O -0.0616(2) 0.6509(2) -0.12412(19) 0.0473(5) Uani 1 1 d .
O3 O 0.1147(2) 0.7951(2) -0.16590(19) 0.0518(6) Uani 1 1 d .
O4 O 0.5244(2) 0.9000(2) 0.6519(2) 0.0639(7) Uani 1 1 d .
O5 O -0.5155(3) 0.9260(3) 0.0543(2) 0.0817(9) Uani 1 1 d .

loop_
_atom_site_aniso_label
_atom_site_aniso_U_11
_atom_site_aniso_U_22
_atom_site_aniso_U_33
_atom_site_aniso_U_23
_atom_site_aniso_U_13
_atom_site_aniso_U_12
C1 0.063(2) 0.069(3) 0.076(3) -0.003(2) -0.0110(19) -0.0160(19)
C2 0.0379(15) 0.0433(16) 0.0369(15) 0.0023(12) 0.0022(12) 0.0027(12)
C3 0.0497(18) 0.060(2) 0.0378(16) 0.0032(13) 0.0094(13) -0.0060(15)
C4 0.0470(18) 0.058(2) 0.0462(18) 0.0023(15) 0.0058(14) -0.0096(15)
C5 0.0493(18) 0.0440(17) 0.0457(18) -0.0025(13) -0.0032(14) 0.0023(14)
C6 0.0564(19) 0.0518(19) 0.0342(16) -0.0006(14) 0.0074(13) 0.0006(15)
C7 0.0469(18) 0.0433(17) 0.0400(17) 0.0025(13) 0.0055(14) 0.0001(13)
C9 0.0444(18) 0.073(2) 0.0478(19) 0.0031(17) 0.0148(15) 0.0118(16)
C10 0.0358(16) 0.083(3) 0.0432(18) -0.0045(17) 0.0060(13) 0.0008(16)
C11 0.0387(17) 0.0555(19) 0.0448(18) -0.0061(14) 0.0063(13) -0.0046(14)
C12 0.0328(15) 0.0490(18) 0.0343(15) 0.0013(12) 0.0096(11) -0.0051(12)
C13 0.0402(17) 0.0528(19) 0.0447(17) -0.0041(14) 0.0044(13) -0.0065(14)
C14 0.061(2) 0.0473(19) 0.057(2) -0.0065(15) 0.0181(17) -0.0028(16)
C15 0.0421(17) 0.0467(17) 0.0391(16) -0.0017(12) 0.0069(13) -0.0049(13)
C16 0.058(2) 0.067(2) 0.0398(17) -0.0050(15) 0.0134(15) 0.0072(17)
C17 0.0572(19) 0.0528(19) 0.0501(19) -0.0140(15) 0.0121(15) 0.0045(16)
C18 0.0493(18) 0.0474(18) 0.0499(19) -0.0012(15) 0.0109(14) 0.0061(15)
C19 0.0387(15) 0.0427(16) 0.0345(14) -0.0020(12) 0.0076(11) 0.0009(12)
C20 0.0368(15) 0.0424(16) 0.0401(16) -0.0032(12) 0.0090(12) -0.0027(12)
C21 0.0375(16) 0.0594(18) 0.0352(15) 0.0039(14) 0.0079(12) -0.0033(14)
C22 0.0369(15) 0.0523(18) 0.0418(16) 0.0018(13) 0.0061(12) 0.0046(13)
C23 0.0441(17) 0.0444(17) 0.0403(16) -0.0014(13) 0.0097(13) -0.0027(13)
C24 0.0460(19) 0.064(2) 0.067(2) 0.0118(18) 0.0048(16) 0.0025(16)
C25 0.058(2) 0.063(2) 0.057(2) 0.0150(17) 0.0004(17) 0.0027(16)
C26 0.092(3) 0.110(4) 0.076(3) 0.034(3) 0.011(2) 0.030(3)
N1 0.0336(13) 0.0546(15) 0.0348(13) -0.0034(11) 0.0059(10) 0.0000(10)
N2 0.0351(12) 0.0537(15) 0.0373(14) -0.0017(11) 0.0050(10) -0.0040(11)
O1 0.0799(19) 0.089(2) 0.0654(17) -0.0068(14) 0.0049(14) 0.0460(16)
O2 0.0427(12) 0.0478(12) 0.0508(13) 0.0029(10) 0.0009(9) -0.0040(9)
O3 0.0490(13) 0.0582(14) 0.0479(13) 0.0161(10) 0.0029(10) -0.0046(10)
O4 0.0618(16) 0.0759(17) 0.0523(14) -0.0128(12) -0.0039(11) -0.0157(12)
O5 0.0696(17) 0.112(2) 0.0645(17) 0.0157(16) 0.0130(13) 0.0431(16)

loop_
_atom_type_symbol
_atom_type_description
_atom_type_scat_dispersion_real
_atom_type_scat_dispersion_imag
_atom_type_scat_source
C C 0.0033 0.0016 'International Tables Vol C Tables 4.2.6.8 and 6.1.1.4'
H H 0.0000 0.0000 'International Tables Vol C Tables 4.2.6.8 and 6.1.1.4'
O O 0.0106 0.0060 'International Tables Vol C Tables 4.2.6.8 and 6.1.1.4'
N N 0.0061 0.0033 'International Tables Vol C Tables 4.2.6.8 and 6.1.1.4'

loop_
_geom_angle_atom_site_label_1
_geom_angle_atom_site_label_2
_geom_angle_atom_site_label_3
_geom_angle
C3 C2 C7 117.2(3)
C3 C2 N1 119.5(3)
C7 C2 N1 123.2(3)
C4 C3 C2 121.8(3)
C3 C4 C5 120.4(3)
O4 C5 C6 116.2(3)
O4 C5 C4 125.2(3)
C6 C5 C4 118.6(3)
C7 C6 C5 120.8(3)
C6 C7 C2 121.2(3)
C10 C9 C14 119.5(3)
C10 C9 O5 121.3(3)
C14 C9 O5 119.1(3)
C9 C10 C11 120.0(3)
C10 C11 C12 121.5(3)
C11 C12 C13 117.8(3)
C11 C12 N2 119.9(3)
C13 C12 N2 122.2(3)
C14 C13 C12 120.8(3)
C9 C14 C13 120.4(3)
O2 C15 O3 106.3(2)
O2 C15 C20 111.4(2)
O3 C15 C20 107.6(2)
O2 C15 C16 108.6(3)
O3 C15 C16 110.2(3)
C20 C15 C16 112.6(3)
C15 C16 C17 111.1(3)
C18 C17 C16 109.7(3)
O1 C18 C17 122.0(3)
O1 C18 C19 122.5(3)
C17 C18 C19 115.5(3)
C22 C19 C18 110.9(2)
C22 C19 C20 110.1(2)
C18 C19 C20 108.8(2)
C22 C19 C23 107.9(2)
C18 C19 C23 106.9(2)
C20 C19 C23 112.2(2)
C15 C20 C19 116.8(2)
N2 C21 N1 112.1(2)
N1 C22 C19 110.3(2)
N2 C23 C19 111.4(2)
O2 C24 C25 103.9(3)
O3 C25 C24 102.9(3)
C2 N1 C21 116.3(2)
C2 N1 C22 115.0(2)
C21 N1 C22 109.0(2)
C12 N2 C21 120.2(2)
C12 N2 C23 119.7(2)
C21 N2 C23 113.0(2)
C24 O2 C15 107.3(2)
C25 O3 C15 107.2(2)
C5 O4 C1 117.3(3)
C26 O5 C9 115.5(3)

loop_
_geom_bond_atom_site_label_1
_geom_bond_atom_site_label_2
_geom_bond_distance
C1 O4 1.409(4)
C2 C3 1.385(4)
C2 C7 1.393(4)
C2 N1 1.425(4)
C3 C4 1.378(5)
C4 C5 1.382(5)
C5 O4 1.376(4)
C5 C6 1.381(4)
C6 C7 1.379(4)
C9 C10 1.375(5)
C9 C14 1.381(5)
C9 O5 1.383(4)
C10 C11 1.384(4)
C11 C12 1.385(4)
C12 C13 1.393(4)
C12 N2 1.415(4)
C13 C14 1.385(4)
C15 O2 1.428(3)
C15 O3 1.439(4)
C15 C20 1.510(4)
C15 C16 1.520(4)
C16 C17 1.525(5)
C17 C18 1.499(5)
C18 O1 1.214(4)
C18 C19 1.527(4)
C19 C22 1.521(4)
C19 C20 1.543(4)
C19 C23 1.565(4)
C21 N2 1.438(4)
C21 N1 1.456(4)
C22 N1 1.480(4)
C23 N2 1.454(4)
C24 O2 1.411(4)
C24 C25 1.482(5)
C25 O3 1.415(4)
C26 O5 1.379(5)

loop_
_geom_torsion_atom_site_label_1
_geom_torsion_atom_site_label_2
_geom_torsion_atom_site_label_3
_geom_torsion_atom_site_label_4
_geom_torsion
C7 C2 C3 C4 1.7(5)
N1 C2 C3 C4 179.4(3)
C2 C3 C4 C5 -0.9(5)
C3 C4 C5 O4 179.9(3)
C3 C4 C5 C6 -0.8(5)
O4 C5 C6 C7 -178.9(3)
C4 C5 C6 C7 1.8(5)
C5 C6 C7 C2 -1.0(5)
C3 C2 C7 C6 -0.7(4)
N1 C2 C7 C6 -178.4(3)
C14 C9 C10 C11 0.7(5)
O5 C9 C10 C11 -175.4(3)
C9 C10 C11 C12 -0.9(5)
C10 C11 C12 C13 0.1(4)
C10 C11 C12 N2 176.2(3)
C11 C12 C13 C14 1.0(4)
N2 C12 C13 C14 -175.0(3)
C10 C9 C14 C13 0.3(5)
O5 C9 C14 C13 176.5(3)
C12 C13 C14 C9 -1.2(5)
O2 C15 C16 C17 -71.7(3)
O3 C15 C16 C17 172.3(2)
C20 C15 C16 C17 52.1(4)
C15 C16 C17 C18 -57.3(4)
C16 C17 C18 O1 -120.6(4)
C16 C17 C18 C19 58.4(4)
O1 C18 C19 C22 7.7(5)
C17 C18 C19 C22 -171.4(3)
O1 C18 C19 C20 128.9(3)
C17 C18 C19 C20 -50.2(4)
O1 C18 C19 C23 -109.7(4)
C17 C18 C19 C23 71.2(3)
O2 C15 C20 C19 75.3(3)
O3 C15 C20 C19 -168.6(2)
C16 C15 C20 C19 -46.9(3)
C22 C19 C20 C15 165.7(2)
C18 C19 C20 C15 44.0(3)
C23 C19 C20 C15 -74.1(3)
C18 C19 C22 N1 -173.5(2)
C20 C19 C22 N1 66.0(3)
C23 C19 C22 N1 -56.7(3)
C22 C19 C23 N2 51.8(3)
C18 C19 C23 N2 171.2(2)
C20 C19 C23 N2 -69.6(3)
O2 C24 C25 O3 -35.4(4)
C3 C2 N1 C21 -174.0(3)
C7 C2 N1 C21 3.6(4)
C3 C2 N1 C22 57.0(4)
C7 C2 N1 C22 -125.4(3)
N2 C21 N1 C2 167.1(2)
N2 C21 N1 C22 -61.0(3)
C19 C22 N1 C2 -165.7(2)
C19 C22 N1 C21 61.7(3)
C11 C12 N2 C21 -160.8(3)
C13 C12 N2 C21 15.1(4)
C11 C12 N2 C23 50.7(4)
C13 C12 N2 C23 -133.3(3)
N1 C21 N2 C12 -92.8(3)
N1 C21 N2 C23 57.6(3)
C19 C23 N2 C12 97.9(3)
C19 C23 N2 C21 -52.7(3)
C25 C24 O2 C15 28.1(4)
O3 C15 O2 C24 -10.2(3)
C20 C15 O2 C24 106.7(3)
C16 C15 O2 C24 -128.7(3)
C24 C25 O3 C15 29.4(4)
O2 C15 O3 C25 -12.9(3)
C20 C15 O3 C25 -132.3(3)
C16 C15 O3 C25 104.6(3)
C6 C5 O4 C1 -178.9(3)
C4 C5 O4 C1 0.4(5)
C10 C9 O5 C26 -71.7(5)
C14 C9 O5 C26 112.2(4)

loop_
_cod_related_entry_id
_cod_related_entry_database
_cod_related_entry_code
1 ChemSpider 21159274
